data_4300751
loop_
_publ_author_name
'Bassil, Bassem S.'
'Dickman, Michael H.'
'Kortz, Ulrich'

_publ_section_title
;
 Synthesis and Structure of Asymmetric Zirconium-Substituted
 Silicotungstates, [Zr~6~O~2~(OH)~4~(H~2~O)~3~(\b-SiW~10~O~37~)~3~]^14-^
 and [Zr~4~O~2~(OH)~2~(H~2~O)~4~(\b-SiW~10~O~37~)~2~]^10-^
;
_journal_coden_ASTM INOCAJ
_journal_issue 6
_journal_name_full 'Inorganic Chemistry'
_journal_page_first 2394
_journal_page_last 2396
_journal_paper_doi 10.1021/ic052131c
_journal_volume 45
_journal_year 2006
_chemical_formula_sum 'H67 K14 O148.5 Si3 W30 Zr6'
_chemical_formula_weight 9138.2
_space_group_IT_number 2
_symmetry_cell_setting triclinic
_symmetry_space_group_name_Hall '-P 1'
_symmetry_space_group_name_H-M 'P -1'
_cell_angle_alpha 98.802(3)
_cell_angle_beta 94.962(4)
_cell_angle_gamma 96.489(3)
_cell_formula_units_Z 2
_cell_length_a 12.7321(9)
_cell_length_b 20.865(2)
_cell_length_c 29.018(3)
_cell_measurement_temperature 173(2)
_cell_volume 7527.0(12)
_diffrn_ambient_temperature 173(2)
_exptl_crystal_density_diffrn 3.933
_cod_depositor_comments
;
The following automatic conversions were performed:
'_symmetry_cell_setting' value 'Triclinic' changed to 'triclinic'
according to '/home/saulius/struct/CIF-dictionaries/cif_core.dic'
dictionary named 'cif_core.dic' version 2.4.1 from 2010-06-29.

Automatic conversion script
Id: cif_fix_enum 1527 2010-12-29 10:47:43Z saulius 
;
_cod_database_code 4300751

loop_
_symmetry_equiv_pos_as_xyz
'x, y, z'
'-x, -y, -z'

loop_
_atom_site_label
_atom_site_type_symbol
_atom_site_fract_x
_atom_site_fract_y
_atom_site_fract_z
_atom_site_U_iso_or_equiv
_atom_site_adp_type
_atom_site_occupancy
_atom_site_symmetry_multiplicity
_atom_site_calc_flag
_atom_site_refinement_flags
_atom_site_disorder_assembly
_atom_site_disorder_group
W1 W 0.77345(17) 0.27268(10) 0.13718(7) 0.0199(4) Uani 1 1 d . . .
W2 W 0.99388(17) 0.35795(10) 0.19871(8) 0.0209(4) Uani 1 1 d . . .
W3 W 0.91144(17) 0.40192(10) 0.08403(7) 0.0203(4) Uani 1 1 d . . .
W4 W 0.54640(16) 0.39343(10) 0.24027(8) 0.0200(4) Uani 1 1 d . . .
W5 W 0.78729(17) 0.31309(10) 0.25446(8) 0.0206(4) Uani 1 1 d . . .
W6 W 0.79027(16) 0.48712(10) 0.30975(7) 0.0185(4) Uani 1 1 d . . .
W7 W 0.53229(16) 0.35495(10) 0.12166(8) 0.0197(4) Uani 1 1 d . . .
W8 W 0.53278(16) 0.50961(10) 0.17216(7) 0.0181(4) Uani 1 1 d . . .
W9 W 0.99608(16) 0.53505(10) 0.25113(7) 0.0192(4) Uani 1 1 d . . .
W10 W 0.69773(16) 0.48058(10) 0.07372(7) 0.0191(4) Uani 1 1 d . . .
W11 W 0.55052(19) 0.79368(12) 0.54418(8) 0.0279(5) Uani 1 1 d . . .
W12 W 0.7928(2) 0.82343(12) 0.60215(8) 0.0301(5) Uani 1 1 d . . .
W13 W 0.74157(19) 0.91858(11) 0.50802(9) 0.0282(5) Uani 1 1 d . . .
W14 W 0.67009(18) 0.66884(12) 0.57484(8) 0.0258(5) Uani 1 1 d . . .
W15 W 1.02105(19) 0.77013(12) 0.54034(8) 0.0279(5) Uani 1 1 d . . .
W16 W 0.89337(17) 0.61674(11) 0.51352(8) 0.0244(5) Uani 1 1 d . . .
W17 W 0.94436(18) 0.86992(11) 0.45169(9) 0.0274(5) Uani 1 1 d . . .
W18 W 0.98067(17) 0.69486(11) 0.42913(8) 0.0228(5) Uani 1 1 d . . .
W19 W 0.50488(17) 0.71217(11) 0.41720(8) 0.0212(4) Uani 1 1 d . . .
W20 W 0.62099(17) 0.58674(10) 0.44907(7) 0.0203(4) Uani 1 1 d . . .
W21 W 0.87174(19) 0.94843(12) 0.13724(9) 0.0269(5) Uani 1 1 d . . .
W22 W 0.62530(19) 0.94087(11) 0.08480(8) 0.0256(5) Uani 1 1 d . . .
W23 W 0.7537(2) 0.78967(12) 0.06771(8) 0.0266(5) Uani 1 1 d . . .
W24 W 0.47250(18) 0.92985(11) 0.23569(8) 0.0250(5) Uani 1 1 d . . .
W25 W 0.40350(18) 0.84160(11) 0.12733(8) 0.0248(5) Uani 1 1 d . . .
W26 W 0.69209(19) 1.02771(11) 0.19293(9) 0.0266(5) Uani 1 1 d . . .
W27 W 0.55275(18) 0.70159(11) 0.10658(8) 0.0247(5) Uani 1 1 d . . .
W28 W 0.45535(17) 0.76530(11) 0.21842(8) 0.0233(5) Uani 1 1 d . . .
W29 W 0.75115(18) 0.94143(10) 0.29306(8) 0.0230(5) Uani 1 1 d . . .
W30 W 0.92725(17) 0.85794(11) 0.23733(8) 0.0225(5) Uani 1 1 d . . .
Si1 Si 0.7738(11) 0.4432(7) 0.1856(5) 0.018(3) Uani 1 1 d . . .
Si2 Si 0.7590(12) 0.7468(7) 0.4814(5) 0.022(3) Uani 1 1 d . . .
Si3 Si 0.6720(12) 0.8516(7) 0.1797(5) 0.022(3) Uani 1 1 d . . .
Zr1 Zr 0.9357(4) 0.5670(2) 0.13062(18) 0.0187(10) Uani 1 1 d . . .
Zr2 Zr 0.8076(4) 0.7057(3) 0.15816(17) 0.0195(10) Uani 1 1 d . . .
Zr3 Zr 0.6950(4) 0.8480(2) 0.39142(18) 0.0206(10) Uani 1 1 d . . .
Zr4 Zr 0.7739(4) 0.6148(2) 0.24468(17) 0.0161(9) Uani 1 1 d . . .
Zr5 Zr 0.7331(4) 0.7674(2) 0.28451(18) 0.0190(10) Uani 1 1 d . . .
Zr6 Zr 0.7088(4) 0.6586(2) 0.35638(17) 0.0183(10) Uani 1 1 d . . .
O1T O 0.749(3) 0.1934(18) 0.1030(13) 0.023(8) Uiso 1 1 d . . .
O2T O 1.121(3) 0.3373(16) 0.2039(11) 0.015(7) Uiso 1 1 d . . .
O3T O 0.977(3) 0.3638(18) 0.0412(13) 0.024(8) Uiso 1 1 d . . .
O4T O 0.457(3) 0.3693(19) 0.2770(14) 0.027(9) Uiso 1 1 d . . .
O5T O 0.773(3) 0.2631(18) 0.2964(13) 0.023(8) Uiso 1 1 d . . .
O6T O 0.786(3) 0.4774(18) 0.3683(13) 0.023(8) Uiso 1 1 d . . .
O7T O 0.435(3) 0.3015(17) 0.0832(12) 0.020(8) Uiso 1 1 d . . .
O8T O 0.436(3) 0.5575(17) 0.1639(12) 0.020(7) Uiso 1 1 d . . .
O9T O 1.126(3) 0.5617(16) 0.2770(12) 0.017(7) Uiso 1 1 d . . .
O10T O 0.622(3) 0.4877(17) 0.0245(13) 0.021(8) Uiso 1 1 d . . .
O1S1 O 0.814(3) 0.3723(16) 0.1918(12) 0.016(7) Uiso 1 1 d . . .
O11T O 0.435(3) 0.823(2) 0.5590(15) 0.034(10) Uiso 1 1 d . . .
O1Z1 O 1.003(3) 0.5378(18) 0.1889(13) 0.023(8) Uiso 1 1 d . . .
O12 O 0.920(3) 0.2776(16) 0.1572(12) 0.016(7) Uiso 1 1 d . . .
O1Z2 O 0.903(3) 0.7959(18) 0.1863(13) 0.022(8) Uiso 1 1 d . . .
O1S2 O 0.709(3) 0.7541(17) 0.5325(12) 0.020(8) Uiso 1 1 d . . .
O12T O 0.839(4) 0.867(3) 0.657(2) 0.058(14) Uiso 1 1 d . . .
O1S3 O 0.705(3) 0.9180(17) 0.1562(13) 0.021(8) Uiso 1 1 d . . .
O1Z3 O 0.687(3) 0.9264(17) 0.4487(12) 0.020(8) Uiso 1 1 d . . .
O13 O 0.809(3) 0.3271(15) 0.0946(11) 0.013(7) Uiso 1 1 d . . .
O13T O 0.727(4) 0.994(2) 0.5369(17) 0.043(11) Uiso 1 1 d . . .
O1Z4 O 0.939(3) 0.6098(17) 0.2598(12) 0.020(8) Uiso 1 1 d . . .
O14T O 0.632(4) 0.617(2) 0.6128(17) 0.042(11) Uiso 1 1 d . . .
O1Z5 O 0.577(3) 0.771(2) 0.2566(14) 0.029(9) Uiso 1 1 d . . .
O15 O 0.757(3) 0.2514(18) 0.1994(13) 0.022(8) Uiso 1 1 d . . .
O15T O 1.135(3) 0.803(2) 0.5753(15) 0.035(10) Uiso 1 1 d . . .
O16T O 0.930(3) 0.544(2) 0.5289(14) 0.031(9) Uiso 1 1 d . . .
O1Z6 O 0.857(3) 0.6690(16) 0.3945(12) 0.017(7) Uiso 1 1 d . . .
O17 O 0.635(3) 0.2959(19) 0.1305(13) 0.025(8) Uiso 1 1 d . . .
O17T O 1.062(3) 0.9165(19) 0.4468(14) 0.028(9) Uiso 1 1 d . . .
O18T O 1.069(3) 0.6747(19) 0.3905(14) 0.027(9) Uiso 1 1 d . . .
O19T O 0.374(3) 0.711(2) 0.4039(15) 0.036(10) Uiso 1 1 d . . .
O20T O 0.566(3) 0.5081(18) 0.4483(13) 0.024(8) Uiso 1 1 d . . .
O2Z1 O 1.007(3) 0.6114(19) 0.0706(14) 0.027(9) Uiso 1 1 d . . .
O21T O 0.983(3) 0.981(2) 0.1151(15) 0.035(10) Uiso 1 1 d . . .
O2S1 O 0.647(3) 0.4309(16) 0.1810(12) 0.017(7) Uiso 1 1 d . . .
O2Z2 O 0.832(3) 0.7308(18) 0.0900(13) 0.025(8) Uiso 1 1 d . . .
O2S2 O 0.869(3) 0.7158(18) 0.4896(13) 0.022(8) Uiso 1 1 d . . .
O22T O 0.575(3) 0.970(2) 0.0358(15) 0.033(9) Uiso 1 1 d . . .
O2Z3 O 0.563(3) 0.7957(19) 0.4127(14) 0.026(8) Uiso 1 1 d . . .
O2S3 O 0.548(3) 0.8514(17) 0.1873(12) 0.018(7) Uiso 1 1 d . . .
O23 O 0.991(3) 0.3907(16) 0.1418(12) 0.015(7) Uiso 1 1 d . . .
O23T O 0.787(3) 0.783(2) 0.0105(15) 0.035(10) Uiso 1 1 d . . .
O24T O 0.396(3) 0.9777(18) 0.2690(13) 0.025(8) Uiso 1 1 d . . .
O2Z4 O 0.634(3) 0.5655(18) 0.2122(13) 0.023(8) Uiso 1 1 d . . .
O2Z5 O 0.726(3) 0.8638(17) 0.3209(12) 0.020(7) Uiso 1 1 d . . .
O25T O 0.295(3) 0.8393(19) 0.0861(14) 0.028(9) Uiso 1 1 d . . .
O25 O 0.936(3) 0.315(2) 0.2474(14) 0.031(9) Uiso 1 1 d . . .
O2Z6 O 0.655(3) 0.5773(17) 0.3889(12) 0.018(7) Uiso 1 1 d . . .
O26T O 0.691(4) 1.109(2) 0.2111(17) 0.044(12) Uiso 1 1 d . . .
O27T O 0.461(3) 0.6405(17) 0.0737(12) 0.020(7) Uiso 1 1 d . . .
O28T O 0.369(3) 0.714(2) 0.2409(14) 0.029(9) Uiso 1 1 d . . .
O29 O 1.006(3) 0.4390(17) 0.2361(12) 0.020(7) Uiso 1 1 d . . .
O29T O 0.763(3) 0.997(2) 0.3437(15) 0.034(10) Uiso 1 1 d . . .
O30T O 1.068(3) 0.8708(18) 0.2496(13) 0.025(8) Uiso 1 1 d . . .
O3Z1 O 0.799(3) 0.5517(17) 0.0794(12) 0.020(7) Uiso 1 1 d . . .
O3S1 O 0.817(3) 0.4987(16) 0.2311(12) 0.015(7) Uiso 1 1 d . . .
O3S2 O 0.777(3) 0.8180(18) 0.4645(13) 0.025(8) Uiso 1 1 d . . .
O3Z2 O 0.956(3) 0.6722(19) 0.1542(14) 0.028(9) Uiso 1 1 d . . .
O3S3 O 0.744(2) 0.8558(15) 0.2289(11) 0.013(6) Uiso 1 1 d . . .
O3Z4 O 0.754(3) 0.5718(16) 0.3079(12) 0.017(7) Uiso 1 1 d . . .
O3Z5 O 0.829(3) 0.6915(18) 0.3071(13) 0.023(8) Uiso 1 1 d . . .
O3Z6 O 0.548(3) 0.6725(17) 0.3622(12) 0.019(7) Uiso 1 1 d . . .
O4S1 O 0.814(3) 0.4644(19) 0.1385(14) 0.028(9) Uiso 1 1 d . . .
O4S2 O 0.682(3) 0.699(2) 0.4383(15) 0.036(10) Uiso 1 1 d . . .
O4Z2 O 0.659(4) 0.657(2) 0.1235(17) 0.044(11) Uiso 1 1 d . . .
O4S3 O 0.689(3) 0.7859(18) 0.1445(13) 0.022(8) Uiso 1 1 d . . .
O4Z3 O 0.860(3) 0.883(2) 0.4036(14) 0.031(9) Uiso 1 1 d . . .
O4Z4 O 0.646(3) 0.6669(16) 0.2855(12) 0.018(7) Uiso 1 1 d . . .
O45 O 0.645(3) 0.3309(19) 0.2453(13) 0.026(8) Uiso 1 1 d . . .
O4Z5 O 0.720(3) 0.7622(18) 0.3553(13) 0.025(8) Uiso 1 1 d . . .
O46 O 0.646(2) 0.4537(13) 0.2820(10) 0.004(5) Uiso 1 1 d . . .
O47 O 0.480(3) 0.343(2) 0.1836(14) 0.029(9) Uiso 1 1 d . . .
O48 O 0.480(3) 0.4646(16) 0.2200(12) 0.016(7) Uiso 1 1 d . . .
O5Z1 O 1.116(3) 0.6018(18) 0.1280(13) 0.023(8) Uiso 1 1 d . . .
O5Z4 O 0.807(3) 0.6030(18) 0.1727(13) 0.024(8) Uiso 1 1 d . . .
O5Z5 O 0.889(3) 0.808(2) 0.2814(15) 0.031(9) Uiso 1 1 d . . .
O56 O 0.813(3) 0.3958(19) 0.2903(14) 0.029(9) Uiso 1 1 d . . .
O6Z1 O 0.984(3) 0.4883(19) 0.0894(13) 0.025(8) Uiso 1 1 d . . .
O6Z3 O 0.561(3) 0.8961(19) 0.3625(14) 0.027(8) Uiso 1 1 d . . .
O6Z5 O 0.762(3) 0.7060(18) 0.2225(13) 0.025(8) Uiso 1 1 d . . .
O69 O 0.939(3) 0.5087(17) 0.3082(12) 0.020(7) Uiso 1 1 d . . .
O78 O 0.461(3) 0.4335(17) 0.1296(12) 0.020(8) Uiso 1 1 d . . .
O112 O 0.644(3) 0.832(2) 0.6012(15) 0.033(10) Uiso 1 1 d . . .
O113 O 0.616(3) 0.8647(19) 0.5172(14) 0.028(9) Uiso 1 1 d . . .
O114 O 0.545(3) 0.7197(18) 0.5752(13) 0.025(8) Uiso 1 1 d . . .
O119 O 0.507(3) 0.7431(19) 0.4876(14) 0.028(9) Uiso 1 1 d . . .
O123 O 0.809(3) 0.881(2) 0.5648(15) 0.034(10) Uiso 1 1 d . . .
O124 O 0.749(3) 0.7388(16) 0.6190(12) 0.016(7) Uiso 1 1 d . . .
O125 O 0.922(3) 0.7894(19) 0.5843(14) 0.027(9) Uiso 1 1 d . . .
O137 O 0.889(3) 0.9372(19) 0.4922(14) 0.029(9) Uiso 1 1 d . . .
O140 O 0.618(3) 0.6198(18) 0.5171(13) 0.023(8) Uiso 1 1 d . . .
O146 O 0.807(3) 0.643(2) 0.5603(14) 0.030(9) Uiso 1 1 d . . .
O156 O 0.996(3) 0.6775(19) 0.5511(14) 0.029(9) Uiso 1 1 d . . .
O157 O 0.988(3) 0.8393(19) 0.5141(14) 0.029(9) Uiso 1 1 d . . .
O158 O 1.083(3) 0.7369(16) 0.4853(12) 0.016(7) Uiso 1 1 d . . .
O160 O 0.768(3) 0.5866(19) 0.4727(14) 0.027(9) Uiso 1 1 d . . .
O168 O 0.972(3) 0.6173(18) 0.4601(13) 0.024(8) Uiso 1 1 d . . .
O178 O 0.966(3) 0.7877(18) 0.4244(13) 0.023(8) Uiso 1 1 d . . .
O190 O 0.495(3) 0.6238(16) 0.4387(12) 0.017(7) Uiso 1 1 d . . .
O210 O 0.903(2) 0.9227(15) 0.1926(11) 0.012(6) Uiso 1 1 d . . .
O212 O 0.774(3) 0.9694(18) 0.0862(13) 0.023(8) Uiso 1 1 d . . .
O213 O 0.855(3) 0.8594(18) 0.0955(13) 0.022(8) Uiso 1 1 d . . .
O216 O 0.830(3) 1.0285(16) 0.1722(11) 0.014(7) Uiso 1 1 d . . .
O223 O 0.660(3) 0.858(2) 0.0636(14) 0.030(9) Uiso 1 1 d . . .
O225 O 0.493(3) 0.9125(17) 0.1055(12) 0.018(7) Uiso 1 1 d . . .
O226 O 0.629(3) 1.020(2) 0.1293(15) 0.035(10) Uiso 1 1 d . . .
O237 O 0.629(3) 0.7304(18) 0.0565(13) 0.025(8) Uiso 1 1 d . . .
O245 O 0.381(3) 0.912(2) 0.1758(15) 0.037(10) Uiso 1 1 d . . .
O246 O 0.553(3) 0.9955(19) 0.2068(14) 0.029(9) Uiso 1 1 d . . .
O248 O 0.420(3) 0.846(2) 0.2505(14) 0.031(9) Uiso 1 1 d . . .
O249 O 0.589(3) 0.9299(16) 0.2778(12) 0.016(7) Uiso 1 1 d . . .
O257 O 0.473(3) 0.7785(19) 0.0952(14) 0.028(9) Uiso 1 1 d . . .
O258 O 0.355(3) 0.783(2) 0.1669(15) 0.032(9) Uiso 1 1 d . . .
O269 O 0.751(3) 0.9989(19) 0.2476(13) 0.026(8) Uiso 1 1 d . . .
O278 O 0.504(3) 0.7120(18) 0.1682(13) 0.024(8) Uiso 1 1 d . . .
O290 O 0.892(3) 0.9332(19) 0.2851(14) 0.028(9) Uiso 1 1 d . . .
O310 O 0.798(3) 0.4257(17) 0.0462(12) 0.019(7) Uiso 1 1 d . . .
O710 O 0.623(3) 0.3968(18) 0.0841(13) 0.021(8) Uiso 1 1 d . . .
O810 O 0.612(3) 0.5196(16) 0.1209(12) 0.016(7) Uiso 1 1 d . . .
K1 K 0.874(2) 0.4550(12) 0.5887(9) 0.035(6) Uani 0.55 1 d P . .
K2 K 1.0879(15) 0.8675(12) 0.0713(8) 0.049(6) Uani 0.75 1 d P . .
K3 K 0.275(2) 0.2877(16) 0.2878(8) 0.053(8) Uani 0.60 1 d P . .
K4 K 0.3564(16) 0.1609(11) 0.0475(8) 0.040(5) Uani 0.70 1 d P . .
K5 K 0.3582(17) 0.9184(10) 0.0099(8) 0.041(5) Uani 0.70 1 d P . .
K6 K 1.2221(15) 0.7044(11) 0.3286(7) 0.036(4) Uani 0.70 1 d P . .
K7 K 1.1637(14) 0.6601(9) 0.6148(5) 0.040(4) Uani 0.85 1 d P . .
K8 K 0.3880(12) 0.6097(8) 0.5238(7) 0.033(4) Uani 0.80 1 d P . .
K9 K 0.8498(11) 0.6395(7) 0.0108(5) 0.033(3) Uani 1 1 d . . .
K10 K 0.6446(10) 0.4927(7) -0.0693(5) 0.033(3) Uani 1 1 d . . .
K11 K 0.2552(9) 0.5936(6) 0.2055(4) 0.026(3) Uani 1 1 d . . .
K12 K 0.1384(19) 0.0772(13) 0.1699(10) 0.037(6) Uani 0.55 1 d P . .
K13 K 1.307(3) 0.8924(17) 0.6138(12) 0.042(8) Uiso 0.45 1 d P . .
K14 K 0.774(3) 1.087(2) 0.6147(14) 0.035(9) Uiso 0.35 1 d P . .
O1W O 0.790(3) 0.538(2) -0.1302(15) 0.035(10) Uiso 1 1 d . . .
O2W O 0.784(3) 0.664(2) -0.0766(16) 0.036(10) Uiso 1 1 d . . .
O3W O 0.997(4) 0.875(2) -0.0176(16) 0.040(11) Uiso 1 1 d . . .
O4W O 0.628(3) 0.608(2) -0.0093(14) 0.030(9) Uiso 1 1 d . . .
O5W O 1.187(3) 0.5604(18) 0.5449(13) 0.025(8) Uiso 1 1 d . . .
O6W O 0.855(3) 0.5105(19) -0.0282(14) 0.029(9) Uiso 1 1 d . . .
O7W O 0.289(4) 0.271(2) 0.1887(18) 0.048(12) Uiso 1 1 d . . .
O8W O 0.222(6) 0.172(4) 0.118(3) 0.024(16) Uiso 0.50 1 d P . .
O9W O 0.733(5) 0.414(3) 0.647(2) 0.017(14) Uiso 0.50 1 d P . .
O10W O 0.528(5) 0.183(3) 0.006(2) 0.058(14) Uiso 1 1 d . . .
O11W O 0.194(5) 0.070(3) 0.012(2) 0.016(14) Uiso 0.50 1 d P . .
O12W O 0.987(5) 0.708(3) 0.655(2) 0.061(15) Uiso 1 1 d . . .
O13W O 1.119(4) 0.701(3) 0.2423(18) 0.050(13) Uiso 1 1 d . . .
O14W O 0.251(5) 0.656(3) 0.468(2) 0.075(18) Uiso 1 1 d . . .
O15W O 0.229(4) 0.416(3) 0.3036(19) 0.052(13) Uiso 1 1 d . . .
O16W O 1.073(4) 0.803(2) 0.3429(17) 0.046(12) Uiso 1 1 d . . .
O17W O 0.969(3) 1.0308(17) 0.4199(13) 0.021(8) Uiso 1 1 d . . .
O18W O 0.948(3) 0.7640(19) -0.0806(13) 0.026(8) Uiso 1 1 d . . .
O19W O 0.527(3) 0.2022(18) 0.1971(13) 0.025(8) Uiso 1 1 d . . .
O20W O 1.176(3) 0.9141(19) -0.0558(14) 0.028(9) Uiso 1 1 d . . .
O21W O 0.202(4) 1.006(2) 0.2889(17) 0.044(12) Uiso 1 1 d . . .
O22W O 0.579(4) 1.093(3) 0.5260(19) 0.055(14) Uiso 1 1 d . . .
O23W O 0.351(5) 1.117(3) 0.239(2) 0.014(13) Uiso 0.50 1 d P . .
O24W O 0.651(4) 0.299(2) 0.0028(16) 0.038(10) Uiso 1 1 d . . .
O25W O 0.967(4) 0.154(3) 0.1799(19) 0.055(14) Uiso 1 1 d . . .
O26W O 0.014(6) 1.054(3) 0.253(3) 0.021(15) Uiso 0.50 1 d P . .
O27W O 0.438(5) 0.598(3) 0.276(2) 0.065(16) Uiso 1 1 d . . .
O28W O 0.055(5) 0.421(3) 0.351(2) 0.064(16) Uiso 1 1 d . . .
O29W O 1.135(5) 0.768(3) 0.161(2) 0.068(16) Uiso 1 1 d . . .
O30W O 0.678(5) 0.482(3) 0.560(2) 0.069(17) Uiso 1 1 d . . .
O31W O 0.561(5) 0.497(3) 0.654(2) 0.008(12) Uiso 0.50 1 d P . .
O32W O 1.160(5) 0.779(3) -0.002(2) 0.012(13) Uiso 0.50 1 d P . .

loop_
_atom_site_aniso_label
_atom_site_aniso_U_11
_atom_site_aniso_U_22
_atom_site_aniso_U_33
_atom_site_aniso_U_23
_atom_site_aniso_U_13
_atom_site_aniso_U_12
W1 0.0197(10) 0.0206(10) 0.0193(10) 0.0007(8) 0.0025(8) 0.0053(8)
W2 0.0181(10) 0.0198(10) 0.0241(11) 0.0004(8) 0.0001(8) 0.0060(8)
W3 0.0187(10) 0.0220(11) 0.0191(10) -0.0013(8) 0.0017(8) 0.0051(8)
W4 0.0167(10) 0.0222(11) 0.0218(11) 0.0041(8) 0.0028(8) 0.0046(8)
W5 0.0233(10) 0.0188(10) 0.0203(10) 0.0035(8) 0.0017(8) 0.0060(8)
W6 0.0206(10) 0.0196(10) 0.0155(10) 0.0012(8) 0.0015(8) 0.0060(8)
W7 0.0170(10) 0.0194(10) 0.0212(10) -0.0006(8) 0.0001(8) 0.0026(8)
W8 0.0154(9) 0.0203(10) 0.0177(10) -0.0005(8) 0.0012(8) 0.0044(8)
W9 0.0175(10) 0.0213(10) 0.0186(10) 0.0013(8) 0.0014(8) 0.0048(8)
W10 0.0169(10) 0.0230(11) 0.0176(10) 0.0024(8) 0.0014(8) 0.0057(8)
W11 0.0279(12) 0.0322(13) 0.0231(12) -0.0036(9) 0.0025(9) 0.0126(10)
W12 0.0349(13) 0.0295(12) 0.0224(12) -0.0059(9) -0.0037(10) 0.0086(10)
W13 0.0314(12) 0.0230(11) 0.0281(12) -0.0038(9) -0.0016(10) 0.0091(9)
W14 0.0269(11) 0.0301(12) 0.0189(11) -0.0017(9) 0.0014(9) 0.0064(9)
W15 0.0245(11) 0.0284(12) 0.0273(12) -0.0024(9) -0.0049(9) 0.0040(9)
W16 0.0192(10) 0.0294(12) 0.0234(11) 0.0006(9) -0.0022(8) 0.0070(9)
W17 0.0248(11) 0.0216(11) 0.0332(13) 0.0002(9) -0.0013(9) 0.0013(9)
W18 0.0166(10) 0.0242(11) 0.0260(11) -0.0001(9) 0.0003(8) 0.0039(8)
W19 0.0191(10) 0.0231(11) 0.0209(11) 0.0010(8) 0.0019(8) 0.0047(8)
W20 0.0193(10) 0.0221(11) 0.0185(10) 0.0003(8) 0.0003(8) 0.0037(8)
W21 0.0273(12) 0.0259(12) 0.0292(12) 0.0083(9) 0.0047(9) 0.0040(9)
W22 0.0299(12) 0.0224(11) 0.0259(12) 0.0057(9) 0.0021(9) 0.0079(9)
W23 0.0346(12) 0.0289(12) 0.0197(11) 0.0060(9) 0.0052(9) 0.0134(10)
W24 0.0237(11) 0.0231(11) 0.0294(12) 0.0021(9) 0.0041(9) 0.0098(9)
W25 0.0219(11) 0.0238(11) 0.0290(12) 0.0041(9) -0.0004(9) 0.0074(9)
W26 0.0318(12) 0.0173(11) 0.0300(12) 0.0024(9) 0.0009(10) 0.0042(9)
W27 0.0251(11) 0.0194(11) 0.0271(12) -0.0009(9) -0.0048(9) 0.0053(9)
W28 0.0190(10) 0.0222(11) 0.0283(12) 0.0051(9) -0.0015(9) 0.0031(8)
W29 0.0254(11) 0.0182(10) 0.0239(11) -0.0002(8) 0.0011(9) 0.0028(8)
W30 0.0203(10) 0.0211(11) 0.0255(11) 0.0032(9) 0.0009(8) 0.0025(8)
Si1 0.014(6) 0.015(7) 0.023(7) -0.002(5) 0.000(5) 0.005(5)
Si2 0.019(7) 0.023(7) 0.020(7) -0.005(6) -0.012(6) 0.006(6)
Si3 0.028(8) 0.020(7) 0.017(7) -0.007(6) 0.003(6) 0.009(6)
Zr1 0.014(2) 0.023(3) 0.020(2) 0.004(2) 0.0010(19) 0.0064(19)
Zr2 0.016(2) 0.027(3) 0.016(2) 0.002(2) 0.0018(18) 0.008(2)
Zr3 0.023(3) 0.017(2) 0.021(3) -0.0009(19) 0.005(2) 0.0027(19)
Zr4 0.017(2) 0.016(2) 0.016(2) 0.0012(18) 0.0012(18) 0.0060(18)
Zr5 0.021(2) 0.015(2) 0.021(3) -0.0004(19) 0.0029(19) 0.0048(19)
Zr6 0.016(2) 0.021(2) 0.016(2) -0.0023(19) -0.0011(18) 0.0015(19)
K1 0.046(14) 0.028(12) 0.042(14) 0.016(10) 0.023(12) 0.026(11)
K2 0.023(9) 0.073(15) 0.053(13) 0.011(11) -0.013(9) 0.027(9)
K3 0.038(13) 0.09(2) 0.020(11) 0.008(12) 0.014(10) -0.036(14)
K4 0.029(10) 0.045(12) 0.050(13) 0.013(10) 0.009(9) 0.009(9)
K5 0.038(11) 0.038(11) 0.058(14) 0.028(10) 0.011(10) 0.023(9)
K6 0.028(9) 0.058(13) 0.026(10) 0.017(9) -0.002(8) 0.014(9)
K7 0.047(10) 0.060(11) 0.017(7) 0.003(7) -0.006(7) 0.032(8)
K8 0.018(7) 0.031(8) 0.058(11) 0.026(8) 0.010(7) 0.010(6)
K9 0.036(7) 0.035(7) 0.029(7) -0.001(5) 0.008(6) 0.012(6)
K10 0.027(6) 0.038(7) 0.031(7) -0.003(6) 0.002(5) 0.004(5)
K11 0.018(5) 0.036(7) 0.025(6) 0.002(5) 0.005(5) 0.009(5)
K12 0.026(12) 0.044(15) 0.049(16) 0.035(12) 0.002(11) -0.002(10)

loop_
_geom_bond_atom_site_label_1
_geom_bond_atom_site_label_2
_geom_bond_distance
_geom_bond_site_symmetry_2
_geom_bond_publ_flag
W1 O1T 1.77(4) . ?
W1 O13 1.85(3) . ?
W1 O17 1.89(4) . ?
W1 O12 1.89(3) . ?
W1 O15 1.95(4) . ?
W1 O1S1 2.39(3) . ?
W2 O2T 1.72(3) . ?
W2 O29 1.85(3) . ?
W2 O23 1.88(3) . ?
W2 O25 1.94(4) . ?
W2 O12 1.99(3) . ?
W2 O1S1 2.34(3) . ?
W3 O3T 1.70(4) . ?
W3 O310 1.90(3) . ?
W3 O6Z1 1.91(4) . ?
W3 O23 1.94(3) . ?
W3 O13 1.99(3) . ?
W3 O4S1 2.41(4) . ?
W4 O4T 1.72(4) . ?
W4 O46 1.89(3) . ?
W4 O47 1.89(4) . ?
W4 O45 1.92(4) . ?
W4 O48 1.93(3) . ?
W4 O2S1 2.40(3) . ?
W5 O5T 1.73(4) . ?
W5 O56 1.85(4) . ?
W5 O15 1.87(4) . ?
W5 O45 1.89(4) . ?
W5 O25 1.92(4) . ?
W5 O1S1 2.38(3) . ?
W5 K7 3.737(15) 2_766 ?
W6 O6T 1.75(4) . ?
W6 O3Z4 1.88(3) . ?
W6 O69 1.90(4) . ?
W6 O46 1.95(3) . ?
W6 O56 1.96(4) . ?
W6 O3S1 2.38(3) . ?
W6 K7 4.102(18) 2_766 ?
W7 O7T 1.76(3) . ?
W7 O710 1.89(4) . ?
W7 O17 1.92(4) . ?
W7 O78 1.95(4) . ?
W7 O47 2.01(4) . ?
W7 O2S1 2.41(3) . ?
W8 O8T 1.69(4) . ?
W8 O2Z4 1.83(4) . ?
W8 O810 1.89(3) . ?
W8 O48 1.92(3) . ?
W8 O78 1.94(3) . ?
W8 O2S1 2.35(3) . ?
W8 K10 3.575(13) 2_665 ?
W9 O9T 1.75(3) . ?
W9 O1Z4 1.78(4) . ?
W9 O1Z1 1.82(4) . ?
W9 O69 1.99(4) . ?
W9 O29 2.01(3) . ?
W9 O3S1 2.31(3) . ?
W9 Zr4 3.446(5) . ?
W9 K11 3.803(12) 1_655 ?
W10 O10T 1.69(4) . ?
W10 O3Z1 1.83(3) . ?
W10 O310 1.95(4) . ?
W10 O810 1.96(3) . ?
W10 O710 1.97(4) . ?
W10 O4S1 2.38(4) . ?
W11 O11T 1.72(4) . ?
W11 O119 1.81(4) . ?
W11 O114 1.90(4) . ?
W11 O113 1.92(4) . ?
W11 O112 1.96(4) . ?
W11 O1S2 2.30(4) . ?
W11 K8 4.082(17) . ?
W12 O12T 1.72(6) . ?
W12 O123 1.74(4) . ?
W12 O112 1.92(4) . ?
W12 O124 1.94(3) . ?
W12 O125 1.95(4) . ?
W12 O1S2 2.39(3) . ?
W13 O13T 1.70(5) . ?
W13 O1Z3 1.84(4) . ?
W13 O113 1.92(4) . ?
W13 O137 1.99(4) . ?
W13 O123 2.09(4) . ?
W13 O3S2 2.39(4) . ?
W13 Zr3 3.449(6) . ?
W14 O14T 1.72(5) . ?
W14 O140 1.85(4) . ?
W14 O124 1.91(3) . ?
W14 O146 1.95(4) . ?
W14 O114 2.01(4) . ?
W14 O1S2 2.34(4) . ?
W14 K8 3.759(16) . ?
W14 K3 3.93(2) 2_666 ?
W15 O15T 1.70(4) . ?
W15 O157 1.80(4) . ?
W15 O125 1.90(4) . ?
W15 O158 1.91(3) . ?
W15 O156 2.00(4) . ?
W15 O2S2 2.39(4) . ?
W15 K7 3.874(16) . ?
W16 O16T 1.75(4) . ?
W16 O156 1.86(4) . ?
W16 O146 1.87(4) . ?
W16 O160 1.89(4) . ?
W16 O168 1.92(4) . ?
W16 O2S2 2.32(4) . ?
W17 O17T 1.71(4) . ?
W17 O4Z3 1.76(4) . ?
W17 O178 1.84(4) . ?
W17 O137 1.92(4) . ?
W17 O157 2.07(4) . ?
W17 O3S2 2.36(4) . ?
W17 Zr3 3.438(6) . ?
W18 O18T 1.70(4) . ?
W18 O1Z6 1.77(3) . ?
W18 O168 1.96(4) . ?
W18 O178 1.99(4) . ?
W18 O158 2.01(3) . ?
W18 O2S2 2.38(4) . ?
W18 K1 3.80(2) 2_766 ?
W19 O19T 1.68(4) . ?
W19 O3Z6 1.84(3) . ?
W19 O2Z3 1.84(4) . ?
W19 O190 2.03(3) . ?
W19 O119 2.04(4) . ?
W19 O4S2 2.35(4) . ?
W19 Zr6 3.457(5) . ?
W20 O20T 1.71(4) . ?
W20 O2Z6 1.82(3) . ?
W20 O190 1.88(3) . ?
W20 O160 1.93(4) . ?
W20 O140 2.00(4) . ?
W20 O4S2 2.45(4) . ?
W20 K8 3.852(17) . ?
W21 O21T 1.72(4) . ?
W21 O210 1.80(3) . ?
W21 O216 1.97(3) . ?
W21 O212 1.98(4) . ?
W21 O213 2.03(4) . ?
W21 O1S3 2.29(4) . ?
W21 K2 3.88(2) . ?
W21 K12 4.03(2) 1_665 ?
W22 O22T 1.73(4) . ?
W22 O223 1.86(4) . ?
W22 O225 1.90(4) . ?
W22 O212 1.92(4) . ?
W22 O226 1.93(4) . ?
W22 O1S3 2.36(4) . ?
W22 K5 3.82(2) . ?
W22 K4 4.13(2) 2_665 ?
W23 O23T 1.74(4) . ?
W23 O2Z2 1.82(4) . ?
W23 O213 1.86(4) . ?
W23 O237 1.87(4) . ?
W23 O223 1.97(4) . ?
W23 O4S3 2.45(4) . ?
W23 Zr2 3.434(6) . ?
W23 K9 3.698(13) . ?
W23 K4 3.84(2) 2_665 ?
W24 O24T 1.72(4) . ?
W24 O249 1.84(3) . ?
W24 O248 1.92(4) . ?
W24 O246 1.95(4) . ?
W24 O245 1.97(4) . ?
W24 O2S3 2.34(3) . ?
W25 O25T 1.74(4) . ?
W25 O257 1.85(4) . ?
W25 O258 1.89(4) . ?
W25 O245 1.94(4) . ?
W25 O225 1.98(4) . ?
W25 O2S3 2.39(3) . ?
W25 K5 4.01(2) . ?
W26 O26T 1.69(5) . ?
W26 O216 1.90(3) . ?
W26 O269 1.91(4) . ?
W26 O246 1.92(4) . ?
W26 O226 1.93(4) . ?
W26 O1S3 2.40(4) . ?
W27 O27T 1.73(3) . ?
W27 O4Z2 1.80(5) . ?
W27 O278 1.93(4) . ?
W27 O237 1.95(4) . ?
W27 O257 2.05(4) . ?
W27 O4S3 2.38(4) . ?
W27 Zr2 3.440(5) . ?
W28 O28T 1.69(4) . ?
W28 O1Z5 1.81(4) . ?
W28 O278 1.89(4) . ?
W28 O248 1.92(4) . ?
W28 O258 1.99(4) . ?
W28 O2S3 2.37(4) . ?
W28 K11 4.103(13) . ?
W29 O29T 1.71(4) . ?
W29 O290 1.85(4) . ?
W29 O269 1.91(4) . ?
W29 O2Z5 1.92(4) . ?
W29 O249 2.05(3) . ?
W29 O3S3 2.36(3) . ?
W30 O30T 1.77(4) . ?
W30 O1Z2 1.79(4) . ?
W30 O5Z5 1.83(4) . ?
W30 O210 2.04(3) . ?
W30 O290 2.05(4) . ?
W30 O3S3 2.32(3) . ?
W30 Zr5 3.446(6) . ?
Si1 O2S1 1.59(4) . ?
Si1 O4S1 1.61(4) . ?
Si1 O3S1 1.63(3) . ?
Si1 O1S1 1.65(4) . ?
Si2 O2S2 1.62(4) . ?
Si2 O3S2 1.63(4) . ?
Si2 O4S2 1.65(4) . ?
Si2 O1S2 1.65(4) . ?
Si3 O2S3 1.61(4) . ?
Si3 O3S3 1.61(3) . ?
Si3 O4S3 1.63(4) . ?
Si3 O1S3 1.66(4) . ?
Zr1 O1Z1 2.04(4) . ?
Zr1 O6Z1 2.07(4) . ?
Zr1 O3Z1 2.15(3) . ?
Zr1 O3Z2 2.17(4) . ?
Zr1 O5Z4 2.25(4) . ?
Zr1 O2Z1 2.30(4) . ?
Zr1 O5Z1 2.34(4) . ?
Zr1 O4S1 2.55(4) . ?
Zr1 Zr2 3.501(7) . ?
Zr1 K9 4.109(15) . ?
Zr2 O6Z5 2.00(4) . ?
Zr2 O3Z2 2.09(4) . ?
Zr2 O1Z2 2.13(4) . ?
Zr2 O4Z2 2.13(5) . ?
Zr2 O2Z2 2.16(4) . ?
Zr2 O5Z4 2.25(4) . ?
Zr2 O4S3 2.43(4) . ?
Zr2 Zr4 3.399(7) . ?
Zr3 O4Z5 2.00(4) . ?
Zr3 O2Z3 2.09(4) . ?
Zr3 O4Z3 2.12(4) . ?
Zr3 O1Z3 2.16(4) . ?
Zr3 O2Z5 2.19(4) . ?
Zr3 O6Z3 2.24(4) . ?
Zr3 O3S2 2.48(4) . ?
Zr3 Zr5 3.397(7) . ?
Zr4 O2Z4 2.03(4) . ?
Zr4 O6Z5 2.12(4) . ?
Zr4 O1Z4 2.13(4) . ?
Zr4 O5Z4 2.15(4) . ?
Zr4 O3Z4 2.18(4) . ?
Zr4 O3Z5 2.23(4) . ?
Zr4 O4Z4 2.37(3) . ?
Zr4 O3S1 2.52(3) . ?
Zr4 Zr5 3.330(7) . ?
Zr4 Zr6 3.429(7) . ?
Zr5 O5Z5 2.08(4) . ?
Zr5 O1Z5 2.09(4) . ?
Zr5 O4Z5 2.09(4) . ?
Zr5 O6Z5 2.13(4) . ?
Zr5 O2Z5 2.14(3) . ?
Zr5 O3Z5 2.25(4) . ?
Zr5 O4Z4 2.26(3) . ?
Zr5 O3S3 2.63(3) . ?
Zr5 Zr6 3.316(8) . ?
Zr6 O1Z6 2.08(3) . ?
Zr6 O3Z6 2.12(4) . ?
Zr6 O2Z6 2.14(4) . ?
Zr6 O4Z5 2.16(4) . ?
Zr6 O4Z4 2.18(3) . ?
Zr6 O3Z4 2.28(3) . ?
Zr6 O3Z5 2.30(4) . ?
Zr6 O4S2 2.46(4) . ?
O2T K3 3.35(4) 1_655 ?
O3T K9 2.78(4) 2_765 ?
O4T K3 2.78(4) . ?
O5T K7 2.82(4) 2_766 ?
O6T K7 3.11(4) 2_766 ?
O7T K4 2.98(4) . ?
O8T K11 2.82(4) . ?
O8T K10 2.84(4) 2_665 ?
O9T K11 2.87(4) 1_655 ?
O9T K6 3.18(4) . ?
O10T K10 2.78(4) . ?
O11T K13 2.75(6) 1_455 ?
O1Z1 K11 3.26(4) 1_655 ?
O13T K14 2.72(6) . ?
O14T K3 3.29(5) 2_666 ?
O15T K13 2.76(5) . ?
O15T K7 3.39(5) . ?
O16T K1 2.81(5) . ?
O17T K14 2.86(6) 2_776 ?
O18T K6 2.84(4) . ?
O18T K1 3.01(4) 2_766 ?
O19T K6 2.76(5) 1_455 ?
O20T K8 2.81(4) 2_666 ?
O2Z1 K9 2.70(4) . ?
O21T K12 2.84(5) 1_665 ?
O21T K2 3.01(5) . ?
O2Z2 K9 2.79(4) . ?
O22T K5 2.84(5) . ?
O22T K5 2.94(5) 2_675 ?
O23T K4 2.85(5) 2_665 ?
O23T K9 3.19(5) . ?
O25T K2 2.78(4) 1_455 ?
O25T K5 3.06(5) . ?
O27T K10 2.93(4) 2_665 ?
O28T K11 2.75(4) . ?
O28T K6 3.30(5) 1_455 ?
O29T K13 2.73(5) 2_776 ?
O3Z1 K9 2.97(4) . ?
O5Z1 K11 2.78(4) 1_655 ?
O56 K7 3.16(4) 2_766 ?
O78 K10 2.85(4) 2_665 ?
O114 K8 2.98(4) . ?
O119 K8 3.37(4) . ?
O124 K3 2.88(4) 2_666 ?
O140 K8 2.93(4) . ?
O156 K7 2.79(4) . ?
O168 K1 2.94(4) 2_766 ?
O190 K8 2.96(4) . ?
O213 K2 3.10(4) . ?
O223 K4 3.17(5) 2_665 ?
O225 K5 3.16(4) . ?
K1 O30W 2.70(7) . ?
K1 O9W 2.74(7) . ?
K1 O14W 2.85(7) 2_666 ?
K1 O28W 2.90(6) 2_666 ?
K1 O168 2.94(4) 2_766 ?
K1 O18T 3.01(4) 2_766 ?
K1 W18 3.80(2) 2_766 ?
K1 K8 4.40(3) 2_666 ?
K1 K6 4.51(3) 2_766 ?
K2 O3W 2.77(5) . ?
K2 O25T 2.78(4) 1_655 ?
K2 O32W 2.87(7) . ?
K2 K5 4.12(3) 1_655 ?
K2 K12 4.79(4) 1_665 ?
K3 O15W 2.79(6) . ?
K3 O7W 2.87(6) . ?
K3 O124 2.88(4) 2_666 ?
K3 O14T 3.29(5) 2_666 ?
K3 O2T 3.35(4) 1_455 ?
K3 W14 3.93(2) 2_666 ?
K4 O10W 2.63(6) . ?
K4 O11W 2.67(7) . ?
K4 O8W 2.77(8) . ?
K4 O23T 2.85(5) 2_665 ?
K4 O223 3.17(5) 2_665 ?
K4 W23 3.84(2) 2_665 ?
K4 W22 4.13(2) 2_665 ?
K4 K5 4.50(3) 2_665 ?
K4 K5 5.01(3) 1_545 ?
K5 O10W 2.70(6) 2_665 ?
K5 O20W 2.86(4) 1_455 ?
K5 O22T 2.94(5) 2_675 ?
K5 K2 4.12(3) 1_455 ?
K5 K4 4.50(3) 2_665 ?
K5 K5 4.81(4) 2_675 ?
K5 K4 5.01(3) 1_565 ?
K6 O13W 2.71(5) . ?
K6 O19T 2.76(5) 1_655 ?
K6 O9W 2.78(7) 2_766 ?
K6 O16W 2.96(5) . ?
K6 O28T 3.30(5) 1_655 ?
K6 K11 4.03(2) 1_655 ?
K6 K14 4.40(5) 2_776 ?
K6 K1 4.51(3) 2_766 ?
K7 O5W 2.74(4) . ?
K7 O5T 2.82(4) 2_766 ?
K7 O12W 2.84(6) . ?
K7 O6T 3.11(4) 2_766 ?
K7 O56 3.16(4) 2_766 ?
K7 O28W 3.39(6) 2_666 ?
K7 W5 3.737(15) 2_766 ?
K7 W6 4.102(18) 2_766 ?
K7 K8 4.17(2) 1_655 ?
K8 O14W 2.64(7) . ?
K8 O5W 2.80(4) 1_455 ?
K8 O20T 2.81(4) 2_666 ?
K8 O30W 2.84(6) 2_666 ?
K8 K7 4.17(2) 1_455 ?
K9 O2W 2.75(5) . ?
K9 O6W 2.77(4) . ?
K9 O3T 2.78(4) 2_765 ?
K9 O4W 2.82(4) . ?
K9 K10 4.071(19) . ?
K10 O4W 2.79(4) . ?
K10 O6W 2.80(4) . ?
K10 O8T 2.84(4) 2_665 ?
K10 O78 2.85(4) 2_665 ?
K10 O1W 2.86(5) . ?
K10 O27T 2.93(4) 2_665 ?
K10 W8 3.575(13) 2_665 ?
K10 K11 4.441(18) 2_665 ?
K11 O5Z1 2.78(4) 1_455 ?
K11 O9T 2.87(4) 1_455 ?
K11 O27W 2.93(6) . ?
K11 O13W 3.10(5) 1_455 ?
K11 O1W 3.21(4) 2_665 ?
K11 O1Z1 3.26(4) 1_455 ?
K11 W9 3.803(12) 1_455 ?
K11 K6 4.03(2) 1_455 ?
K11 K10 4.440(18) 2_665 ?
K12 O8W 2.84(8) . ?
K12 O21T 2.84(5) 1_445 ?
K12 O25W 2.86(6) 1_455 ?
K12 O26W 3.06(8) 1_545 ?
K12 O23W 3.18(7) 1_545 ?
K12 W21 4.03(2) 1_445 ?
K12 K2 4.79(4) 1_445 ?
K13 O29T 2.73(5) 2_776 ?
K13 O11T 2.75(6) 1_655 ?
K14 O17T 2.86(6) 2_776 ?
K14 O16W 2.88(6) 2_776 ?
K14 K6 4.40(5) 2_776 ?
O1W K11 3.21(4) 2_665 ?
O5W K8 2.80(4) 1_655 ?
O9W K6 2.78(7) 2_766 ?
O10W K5 2.70(6) 2_665 ?
O13W K11 3.10(5) 1_655 ?
O14W K1 2.85(7) 2_666 ?
O16W K14 2.88(6) 2_776 ?
O20W K5 2.86(4) 1_655 ?
O23W K12 3.18(7) 1_565 ?
O25W K12 2.86(6) 1_655 ?
O26W K12 3.06(8) 1_565 ?
O28W K1 2.90(6) 2_666 ?
O28W K7 3.39(6) 2_666 ?
O30W K8 2.84(6) 2_666 ?
